data_2234960
loop_
_publ_author_name
'Shen, Jin'
'Qian, Jing-Jing'
'Wu, Su-Xiang'
'Gu, Jian-Ming'
'Hu, Xiu-Rong'

_publ_section_title
;
 Quetiapine <i>N</i>-oxide--fumaric acid (2/1)
;
_journal_coeditor_code CV5294
_journal_issue 6
_journal_name_full 'Acta Crystallographica Section E'
_journal_page_first o1753
_journal_page_last o1754
_journal_paper_doi 10.1107/S1600536812020818
_journal_volume 68
_journal_year 2012
_chemical_formula_iupac '2C21 H25 N3 O3 S, C4 H4 O4'
_chemical_formula_moiety '2(C21 H25 N3 O3 S), C4 H4 O4'
_chemical_formula_sum 'C46 H54 N6 O10 S2'
_chemical_formula_weight 915.08
_chemical_name_common 'Quetiapine <i>N</i>-oxide--fumaric acid (2/1)'
_chemical_name_systematic
;
2-{2-[4-(dibenzo[<i>b</i>,<i>f</i>][1,4]thiazepin-11-yl)piperazin-1-yl
1-oxide]ethoxy}ethanol--fumaric acid (2/1)
;
_space_group_IT_number 14
_symmetry_cell_setting monoclinic
_symmetry_space_group_name_Hall '-P 2ybc'
_symmetry_space_group_name_H-M 'P 1 21/c 1'
_atom_sites_solution_hydrogens geom
_atom_sites_solution_primary direct
_atom_sites_solution_secondary difmap
_cell_angle_alpha 90.00
_cell_angle_beta 101.59(2)
_cell_angle_gamma 90.00
_cell_formula_units_Z 2
_cell_length_a 13.1299(9)
_cell_length_b 12.5047(8)
_cell_length_c 13.9950(9)
_cell_measurement_reflns_used 10875
_cell_measurement_temperature 296.0(10)
_cell_measurement_theta_max 27.5
_cell_measurement_theta_min 3.1
_cell_volume 2250.9(3)
_computing_cell_refinement 'PROCESS-AUTO (Rigaku, 2006)'
_computing_data_collection 'PROCESS-AUTO (Rigaku, 2006)'
_computing_data_reduction 'CrystalStructure (Rigaku, 2007)'
_computing_molecular_graphics 'ORTEP-3 for Windows (Farrugia, 1997)'
_computing_publication_material 'WinGX (Farrugia, 1999)'
_computing_structure_refinement 'SHELXL97 (Sheldrick, 2008)'
_computing_structure_solution 'SHELXS97 (Sheldrick, 2008)'
_diffrn_ambient_temperature 296.0(10)
_diffrn_detector_area_resol_mean 10.00
_diffrn_measured_fraction_theta_full 0.998
_diffrn_measured_fraction_theta_max 0.998
_diffrn_measurement_device_type 'Rigaku R-AXIS RAPID/ZJUG'
_diffrn_measurement_method \w
_diffrn_radiation_monochromator graphite
_diffrn_radiation_source 'rolling anode'
_diffrn_radiation_type MoK\a
_diffrn_radiation_wavelength 0.71073
_diffrn_reflns_av_R_equivalents 0.0688
_diffrn_reflns_av_sigmaI/netI 0.0554
_diffrn_reflns_limit_h_max 15
_diffrn_reflns_limit_h_min -15
_diffrn_reflns_limit_k_max 14
_diffrn_reflns_limit_k_min -14
_diffrn_reflns_limit_l_max 16
_diffrn_reflns_limit_l_min -16
_diffrn_reflns_number 17003
_diffrn_reflns_theta_full 25.01
_diffrn_reflns_theta_max 25.01
_diffrn_reflns_theta_min 3.07
_exptl_absorpt_coefficient_mu 0.184
_exptl_absorpt_correction_T_max 0.9821
_exptl_absorpt_correction_T_min 0.9466
_exptl_absorpt_correction_type multi-scan
_exptl_absorpt_process_details '(ABSCOR; Higashi, 1995)'
_exptl_crystal_colour colourless
_exptl_crystal_density_diffrn 1.350
_exptl_crystal_density_method 'not measured'
_exptl_crystal_description platelet
_exptl_crystal_F_000 968
_exptl_crystal_size_max 0.27
_exptl_crystal_size_mid 0.25
_exptl_crystal_size_min 0.10
_refine_diff_density_max 0.371
_refine_diff_density_min -0.390
_refine_ls_extinction_coef 0.0142(18)
_refine_ls_extinction_expression Fc^*^=kFc[1+0.001xFc^2^\l^3^/sin(2\q)]^-1/4^
_refine_ls_extinction_method 'SHELXL97 (Sheldrick, 2008)'
_refine_ls_goodness_of_fit_ref 1.003
_refine_ls_hydrogen_treatment constr
_refine_ls_matrix_type full
_refine_ls_number_parameters 291
_refine_ls_number_reflns 3970
_refine_ls_number_restraints 0
_refine_ls_restrained_S_all 1.003
_refine_ls_R_factor_all 0.1167
_refine_ls_R_factor_gt 0.0699
_refine_ls_shift/su_max 0.000
_refine_ls_shift/su_mean 0.000
_refine_ls_structure_factor_coef Fsqd
_refine_ls_weighting_details 'calc w=1/[\s^2^(Fo^2^)+(0.0701P)^2^+3.2854P] where P=(Fo^2^+2Fc^2^)/3'
_refine_ls_weighting_scheme calc
_refine_ls_wR_factor_gt 0.1623
_refine_ls_wR_factor_ref 0.1933
_reflns_number_gt 2453
_reflns_number_total 3970
_reflns_threshold_expression I>2sigma(I)
_cod_data_source_file cv5294.cif
_cod_data_source_block I
_cod_depositor_comments
;

2019-10-23
Z value and formula fixed to values more according to usual
chemical conventions.                 miguel
;
_cod_original_formula_sum 'C23 H27 N3 O5 S'
_cod_original_formula_weight 457.54
_cod_original_formula_moiety 'C21 H25 N3 O3 S, 0.5(C4 H4 O4)'
_cod_original_formula_iupac 'C21 H25 N3 O3 S, 0.5C4 H4 O4'
_cod_original_formula_units_Z 4
_cod_original_sg_symbol_H-M 'P 21/c'
_cod_database_code 2234960
_cod_database_fobs_code 2234960

loop_
_symmetry_equiv_pos_as_xyz
'x, y, z'
'-x, y+1/2, -z+1/2'
'-x, -y, -z'
'x, -y-1/2, z-1/2'

loop_
_atom_site_type_symbol
_atom_site_label
_atom_site_fract_x
_atom_site_fract_y
_atom_site_fract_z
_atom_site_U_iso_or_equiv
_atom_site_adp_type
_atom_site_calc_flag
_atom_site_refinement_flags
_atom_site_occupancy
_atom_site_symmetry_multiplicity
C C1 0.4958(3) 0.6665(3) 0.5761(3) 0.0441(9) Uani d . 1 1
C C2 0.6017(3) 0.6567(3) 0.5537(3) 0.0433(9) Uani d . 1 1
C C3 0.6156(3) 0.6002(3) 0.4723(3) 0.0490(10) Uani d . 1 1
H H3 0.5591 0.5665 0.4332 0.059 Uiso calc R 1 1
C C4 0.7121(4) 0.5933(3) 0.4486(3) 0.0586(11) Uani d . 1 1
H H4 0.7205 0.5554 0.3936 0.070 Uiso calc R 1 1
C C5 0.7957(4) 0.6424(4) 0.5060(4) 0.0688(13) Uani d . 1 1
H H5 0.8601 0.6407 0.4880 0.083 Uiso calc R 1 1
C C6 0.7850(4) 0.6941(4) 0.5900(4) 0.0648(12) Uani d . 1 1
H H6 0.8430 0.7235 0.6306 0.078 Uiso calc R 1 1
C C7 0.6881(3) 0.7027(3) 0.6146(3) 0.0486(10) Uani d . 1 1
C C8 0.6330(3) 0.6545(3) 0.7814(3) 0.0522(10) Uani d . 1 1
C C9 0.6911(4) 0.6175(4) 0.8694(3) 0.0683(13) Uani d . 1 1
H H9 0.7536 0.6507 0.8964 0.082 Uiso calc R 1 1
C C10 0.6572(4) 0.5327(4) 0.9169(3) 0.0775(15) Uani d . 1 1
H H10 0.6963 0.5090 0.9760 0.093 Uiso calc R 1 1
C C11 0.5653(4) 0.4833(4) 0.8767(3) 0.0718(14) Uani d . 1 1
H H11 0.5429 0.4249 0.9082 0.086 Uiso calc R 1 1
C C12 0.5060(4) 0.5190(3) 0.7908(3) 0.0564(11) Uani d . 1 1
H H12 0.4430 0.4858 0.7655 0.068 Uiso calc R 1 1
C C13 0.5391(3) 0.6045(3) 0.7405(3) 0.0477(10) Uani d . 1 1
C C14 0.4310(3) 0.7560(3) 0.4149(3) 0.0501(10) Uani d . 1 1
H H14A 0.5038 0.7567 0.4103 0.060 Uiso calc R 1 1
H H14B 0.4092 0.8292 0.4217 0.060 Uiso calc R 1 1
C C15 0.3672(3) 0.7076(3) 0.3242(3) 0.0519(10) Uani d . 1 1
H H15A 0.3912 0.6354 0.3162 0.062 Uiso calc R 1 1
H H15B 0.3760 0.7491 0.2679 0.062 Uiso calc R 1 1
C C16 0.2418(3) 0.6465(3) 0.4204(3) 0.0472(10) Uani d . 1 1
H H16A 0.2592 0.5718 0.4142 0.057 Uiso calc R 1 1
H H16B 0.1697 0.6503 0.4269 0.057 Uiso calc R 1 1
C C17 0.3100(3) 0.6920(3) 0.5109(3) 0.0491(10) Uani d . 1 1
H H17A 0.2876 0.7641 0.5220 0.059 Uiso calc R 1 1
H H17B 0.3037 0.6487 0.5670 0.059 Uiso calc R 1 1
C C18 0.1943(3) 0.6514(4) 0.2394(3) 0.0634(12) Uani d . 1 1
H H18A 0.2070 0.6898 0.1827 0.076 Uiso calc R 1 1
H H18B 0.2207 0.5793 0.2364 0.076 Uiso calc R 1 1
C C19 0.0792(4) 0.6461(4) 0.2346(3) 0.0675(13) Uani d . 1 1
H H19A 0.0563 0.7106 0.2625 0.081 Uiso calc R 1 1
H H19B 0.0431 0.6413 0.1671 0.081 Uiso calc R 1 1
C C21 -0.0675(4) 0.4476(4) 0.3412(4) 0.0770(15) Uani d . 1 1
H H21A -0.0322 0.3870 0.3192 0.092 Uiso calc R 1 1
H H21B -0.0360 0.4607 0.4090 0.092 Uiso calc R 1 1
C C22 0.0380(8) 0.8697(5) 0.4497(6) 0.119(3) Uani d . 1 1
C C23 -0.0191(6) 0.9488(5) 0.4871(6) 0.119(2) Uani d . 1 1
H H23 -0.0859 0.9320 0.4952 0.142 Uiso calc R 1 1
C C20 -0.0523(3) 0.5435(4) 0.2823(4) 0.0687(13) Uani d . 1 1
H H20A -0.0884 0.5340 0.2152 0.082 Uiso calc R 1 1
H H20B -0.0802 0.6065 0.3084 0.082 Uiso calc R 1 1
N N1 0.4694(2) 0.6414(3) 0.6578(2) 0.0464(8) Uani d . 1 1
N N2 0.4178(2) 0.6936(3) 0.4998(2) 0.0474(8) Uani d . 1 1
N N3 0.2541(2) 0.7051(2) 0.3299(2) 0.0464(8) Uani d . 1 1
O O1 0.2203(2) 0.8100(2) 0.3328(2) 0.0617(8) Uani d . 1 1
O O2 0.0553(2) 0.5560(2) 0.2866(2) 0.0664(9) Uani d . 1 1
O O3 -0.1721(3) 0.4219(3) 0.3344(3) 0.0910(12) Uani d . 1 1
H H301 -0.1962 0.3992 0.2796 0.136 Uiso calc R 1 1
O O4 0.1258(4) 0.8974(4) 0.4401(4) 0.1291(18) Uani d . 1 1
H H401 0.1599 0.8556 0.4147 0.194 Uiso d R 1 1
O O5 0.0062(6) 0.7872(6) 0.4257(6) 0.195(3) Uani d . 1 1
S S1 0.67581(9) 0.76727(9) 0.72389(9) 0.0615(4) Uani d . 1 1

loop_
_atom_site_aniso_label
_atom_site_aniso_U_11
_atom_site_aniso_U_22
_atom_site_aniso_U_33
_atom_site_aniso_U_12
_atom_site_aniso_U_13
_atom_site_aniso_U_23
C1 0.049(2) 0.039(2) 0.044(2) -0.0020(17) 0.0103(18) -0.0027(17)
C2 0.048(2) 0.038(2) 0.045(2) 0.0006(17) 0.0131(18) 0.0029(17)
C3 0.055(3) 0.045(2) 0.048(2) 0.0017(19) 0.0126(19) 0.0013(19)
C4 0.068(3) 0.053(3) 0.059(3) 0.015(2) 0.022(2) 0.011(2)
C5 0.055(3) 0.081(3) 0.075(3) 0.015(3) 0.025(2) 0.012(3)
C6 0.049(3) 0.068(3) 0.076(3) -0.003(2) 0.011(2) 0.004(3)
C7 0.047(2) 0.046(2) 0.052(2) -0.0020(18) 0.0093(18) -0.0001(18)
C8 0.058(3) 0.048(2) 0.050(2) 0.004(2) 0.008(2) -0.0079(19)
C9 0.069(3) 0.069(3) 0.058(3) 0.014(2) -0.008(2) -0.010(2)
C10 0.100(4) 0.073(3) 0.052(3) 0.024(3) -0.003(3) 0.008(3)
C11 0.102(4) 0.059(3) 0.053(3) 0.013(3) 0.012(3) 0.009(2)
C12 0.070(3) 0.050(2) 0.049(2) 0.000(2) 0.011(2) 0.002(2)
C13 0.054(3) 0.047(2) 0.042(2) 0.0098(19) 0.0086(18) -0.0052(18)
C14 0.051(2) 0.050(2) 0.050(2) -0.0017(19) 0.0119(18) 0.0117(19)
C15 0.052(3) 0.057(3) 0.049(2) -0.002(2) 0.0166(19) 0.0071(19)
C16 0.047(2) 0.048(2) 0.049(2) 0.0000(18) 0.0159(18) 0.0054(18)
C17 0.041(2) 0.062(2) 0.045(2) 0.0010(19) 0.0085(17) 0.0048(19)
C18 0.060(3) 0.079(3) 0.049(2) -0.014(2) 0.006(2) -0.007(2)
C19 0.065(3) 0.070(3) 0.060(3) -0.012(2) -0.003(2) 0.004(2)
C21 0.078(4) 0.069(3) 0.083(3) -0.025(3) 0.014(3) -0.020(3)
C22 0.200(9) 0.055(4) 0.130(6) -0.020(5) 0.103(6) -0.027(4)
C23 0.113(6) 0.108(5) 0.133(6) 0.004(5) 0.018(4) -0.013(5)
C20 0.050(3) 0.065(3) 0.090(4) -0.011(2) 0.012(2) -0.018(3)
N1 0.048(2) 0.0485(19) 0.0425(18) 0.0038(15) 0.0094(15) -0.0007(15)
N2 0.0392(18) 0.059(2) 0.0435(18) 0.0003(15) 0.0064(14) 0.0105(15)
N3 0.049(2) 0.0425(18) 0.0467(18) 0.0004(15) 0.0072(15) 0.0051(14)
O1 0.065(2) 0.0447(16) 0.0709(19) 0.0053(14) 0.0028(15) 0.0099(14)
O2 0.0531(19) 0.0605(19) 0.083(2) -0.0114(15) 0.0065(15) -0.0023(17)
O3 0.087(3) 0.091(3) 0.108(3) -0.033(2) 0.051(2) -0.045(2)
O4 0.103(4) 0.108(4) 0.163(5) 0.011(3) -0.003(3) -0.033(3)
O5 0.197(7) 0.132(5) 0.292(9) -0.037(5) 0.133(6) -0.052(6)
S1 0.0640(8) 0.0544(7) 0.0645(7) -0.0083(5) 0.0087(5) -0.0151(6)

loop_
_atom_type_symbol
_atom_type_description
_atom_type_scat_dispersion_real
_atom_type_scat_dispersion_imag
_atom_type_scat_source
C C 0.0033 0.0016 'International Tables Vol C Tables 4.2.6.8 and 6.1.1.4'
H H 0.0000 0.0000 'International Tables Vol C Tables 4.2.6.8 and 6.1.1.4'
N N 0.0061 0.0033 'International Tables Vol C Tables 4.2.6.8 and 6.1.1.4'
O O 0.0106 0.0060 'International Tables Vol C Tables 4.2.6.8 and 6.1.1.4'
S S 0.1246 0.1234 'International Tables Vol C Tables 4.2.6.8 and 6.1.1.4'

loop_
_geom_angle_atom_site_label_1
_geom_angle_atom_site_label_2
_geom_angle_atom_site_label_3
_geom_angle_site_symmetry_1
_geom_angle
N1 C1 N2 . 117.2(4)
N1 C1 C2 . 126.2(3)
N2 C1 C2 . 116.2(3)
C3 C2 C7 . 119.2(4)
C3 C2 C1 . 119.8(3)
C7 C2 C1 . 121.0(3)
C4 C3 C2 . 120.7(4)
C4 C3 H3 . 119.6
C2 C3 H3 . 119.6
C5 C4 C3 . 120.0(4)
C5 C4 H4 . 120.0
C3 C4 H4 . 120.0
C4 C5 C6 . 120.4(4)
C4 C5 H5 . 119.8
C6 C5 H5 . 119.8
C5 C6 C7 . 120.4(4)
C5 C6 H6 . 119.8
C7 C6 H6 . 119.8
C6 C7 C2 . 119.2(4)
C6 C7 S1 . 119.9(3)
C2 C7 S1 . 120.8(3)
C9 C8 C13 . 119.7(4)
C9 C8 S1 . 120.0(4)
C13 C8 S1 . 120.2(3)
C10 C9 C8 . 120.8(5)
C10 C9 H9 . 119.6
C8 C9 H9 . 119.6
C11 C10 C9 . 119.6(4)
C11 C10 H10 . 120.2
C9 C10 H10 . 120.2
C12 C11 C10 . 120.7(5)
C12 C11 H11 . 119.7
C10 C11 H11 . 119.7
C11 C12 C13 . 120.9(4)
C11 C12 H12 . 119.6
C13 C12 H12 . 119.6
C12 C13 C8 . 118.2(4)
C12 C13 N1 . 116.8(4)
C8 C13 N1 . 124.6(4)
N2 C14 C15 . 109.5(3)
N2 C14 H14A . 109.8
C15 C14 H14A . 109.8
N2 C14 H14B . 109.8
C15 C14 H14B . 109.8
H14A C14 H14B . 108.2
C14 C15 N3 . 110.7(3)
C14 C15 H15A . 109.5
N3 C15 H15A . 109.5
C14 C15 H15B . 109.5
N3 C15 H15B . 109.5
H15A C15 H15B . 108.1
N3 C16 C17 . 112.3(3)
N3 C16 H16A . 109.1
C17 C16 H16A . 109.1
N3 C16 H16B . 109.1
C17 C16 H16B . 109.1
H16A C16 H16B . 107.9
N2 C17 C16 . 109.9(3)
N2 C17 H17A . 109.7
C16 C17 H17A . 109.7
N2 C17 H17B . 109.7
C16 C17 H17B . 109.7
H17A C17 H17B . 108.2
C19 C18 N3 . 114.0(4)
C19 C18 H18A . 108.8
N3 C18 H18A . 108.8
C19 C18 H18B . 108.8
N3 C18 H18B . 108.8
H18A C18 H18B . 107.7
O2 C19 C18 . 109.8(4)
O2 C19 H19A . 109.7
C18 C19 H19A . 109.7
O2 C19 H19B . 109.7
C18 C19 H19B . 109.7
H19A C19 H19B . 108.2
O3 C21 C20 . 112.8(5)
O3 C21 H21A . 109.0
C20 C21 H21A . 109.0
O3 C21 H21B . 109.0
C20 C21 H21B . 109.0
H21A C21 H21B . 107.8
O5 C22 O4 . 121.1(8)
O5 C22 C23 . 123.8(9)
O4 C22 C23 . 115.0(7)
C23 C23 C22 3_576 123.5(10)
C23 C23 H23 3_576 118.3
C22 C23 H23 . 118.3
O2 C20 C21 . 108.1(4)
O2 C20 H20A . 110.1
C21 C20 H20A . 110.1
O2 C20 H20B . 110.1
C21 C20 H20B . 110.1
H20A C20 H20B . 108.4
C1 N1 C13 . 124.2(3)
C1 N2 C17 . 120.4(3)
C1 N2 C14 . 125.1(3)
C17 N2 C14 . 111.9(3)
O1 N3 C16 . 110.3(3)
O1 N3 C15 . 107.9(3)
C16 N3 C15 . 109.2(3)
O1 N3 C18 . 109.3(3)
C16 N3 C18 . 111.4(3)
C15 N3 C18 . 108.5(3)
C19 O2 C20 . 113.1(4)
C21 O3 H301 . 109.5
C22 O4 H401 . 118.3
C7 S1 C8 . 97.02(19)

loop_
_geom_bond_atom_site_label_1
_geom_bond_atom_site_label_2
_geom_bond_site_symmetry_2
_geom_bond_distance
C1 N1 . 1.299(5)
C1 N2 . 1.366(5)
C1 C2 . 1.491(5)
C2 C3 . 1.384(5)
C2 C7 . 1.398(5)
C3 C4 . 1.375(6)
C3 H3 . 0.9300
C4 C5 . 1.368(6)
C4 H4 . 0.9300
C5 C6 . 1.374(6)
C5 H5 . 0.9300
C6 C7 . 1.387(6)
C6 H6 . 0.9300
C7 S1 . 1.765(4)
C8 C9 . 1.390(6)
C8 C13 . 1.398(6)
C8 S1 . 1.771(4)
C9 C10 . 1.372(7)
C9 H9 . 0.9300
C10 C11 . 1.372(7)
C10 H10 . 0.9300
C11 C12 . 1.370(6)
C11 H11 . 0.9300
C12 C13 . 1.397(6)
C12 H12 . 0.9300
C13 N1 . 1.401(5)
C14 N2 . 1.461(5)
C14 C15 . 1.501(5)
C14 H14A . 0.9700
C14 H14B . 0.9700
C15 N3 . 1.504(5)
C15 H15A . 0.9700
C15 H15B . 0.9700
C16 N3 . 1.500(5)
C16 C17 . 1.508(5)
C16 H16A . 0.9700
C16 H16B . 0.9700
C17 N2 . 1.455(5)
C17 H17A . 0.9700
C17 H17B . 0.9700
C18 C19 . 1.501(6)
C18 N3 . 1.507(5)
C18 H18A . 0.9700
C18 H18B . 0.9700
C19 O2 . 1.410(5)
C19 H19A . 0.9700
C19 H19B . 0.9700
C21 O3 . 1.394(5)
C21 C20 . 1.491(7)
C21 H21A . 0.9700
C21 H21B . 0.9700
C22 O5 . 1.138(8)
C22 O4 . 1.237(8)
C22 C23 . 1.404(9)
C23 C23 3_576 1.396(13)
C23 H23 . 0.9300
C20 O2 . 1.411(5)
C20 H20A . 0.9700
C20 H20B . 0.9700
N3 O1 . 1.388(4)
O3 H301 . 0.8200
O4 H401 . 0.8139

loop_
_geom_hbond_atom_site_label_D
_geom_hbond_atom_site_label_H
_geom_hbond_atom_site_label_A
_geom_hbond_site_symmetry_A
_geom_hbond_distance_DH
_geom_hbond_distance_HA
_geom_hbond_distance_DA
_geom_hbond_angle_DHA
O4 H401 O1 . 0.81 1.62 2.394(6) 157
O3 H301 O1 2_545 0.82 1.90 2.691(4) 161

loop_
_geom_torsion_atom_site_label_1
_geom_torsion_atom_site_label_2
_geom_torsion_atom_site_label_3
_geom_torsion_atom_site_label_4
_geom_torsion_site_symmetry_4
_geom_torsion
N1 C1 C2 C3 . 125.9(4)
N2 C1 C2 C3 . -46.7(5)
N1 C1 C2 C7 . -53.2(6)
N2 C1 C2 C7 . 134.2(4)
C7 C2 C3 C4 . -3.0(6)
C1 C2 C3 C4 . 177.8(4)
C2 C3 C4 C5 . 0.2(6)
C3 C4 C5 C6 . 3.3(7)
C4 C5 C6 C7 . -3.9(7)
C5 C6 C7 C2 . 1.0(7)
C5 C6 C7 S1 . 178.8(4)
C3 C2 C7 C6 . 2.4(6)
C1 C2 C7 C6 . -178.4(4)
C3 C2 C7 S1 . -175.4(3)
C1 C2 C7 S1 . 3.7(5)
C13 C8 C9 C10 . -0.2(7)
S1 C8 C9 C10 . 177.5(4)
C8 C9 C10 C11 . 0.5(7)
C9 C10 C11 C12 . -1.3(8)
C10 C11 C12 C13 . 1.8(7)
C11 C12 C13 C8 . -1.5(6)
C11 C12 C13 N1 . -174.6(4)
C9 C8 C13 C12 . 0.7(6)
S1 C8 C13 C12 . -177.0(3)
C9 C8 C13 N1 . 173.3(4)
S1 C8 C13 N1 . -4.5(5)
N2 C14 C15 N3 . 59.1(4)
N3 C16 C17 N2 . -55.0(4)
N3 C18 C19 O2 . -84.5(5)
O5 C22 C23 C23 3_576 -177.4(11)
O4 C22 C23 C23 3_576 -0.5(15)
O3 C21 C20 O2 . -174.3(4)
N2 C1 N1 C13 . 175.3(3)
C2 C1 N1 C13 . 2.7(6)
C12 C13 N1 C1 . -137.1(4)
C8 C13 N1 C1 . 50.3(6)
N1 C1 N2 C17 . -1.1(5)
C2 C1 N2 C17 . 172.2(3)
N1 C1 N2 C14 . 158.9(4)
C2 C1 N2 C14 . -27.8(5)
C16 C17 N2 C1 . -139.4(4)
C16 C17 N2 C14 . 58.1(4)
C15 C14 N2 C1 . 137.9(4)
C15 C14 N2 C17 . -60.6(4)
C17 C16 N3 O1 . -64.5(4)
C17 C16 N3 C15 . 54.0(4)
C17 C16 N3 C18 . 173.9(3)
C14 C15 N3 O1 . 64.2(4)
C14 C15 N3 C16 . -55.8(4)
C14 C15 N3 C18 . -177.5(3)
C19 C18 N3 O1 . -61.1(5)
C19 C18 N3 C16 . 61.1(5)
C19 C18 N3 C15 . -178.6(4)
C18 C19 O2 C20 . -177.8(4)
C21 C20 O2 C19 . -178.9(4)
C6 C7 S1 C8 . -116.3(4)
C2 C7 S1 C8 . 61.6(4)
C9 C8 S1 C7 . 119.6(4)
C13 C8 S1 C7 . -62.6(4)
